data_7233417
loop_
_publ_author_name
'Braun, Doris E.'
'Gelbrich, Thomas'
'Griesser, Ulrich J.'

_publ_section_title
;
 Experimental and computational approaches to produce and characterise
 isostructural solvates
;
_journal_issue 36
_journal_name_full CrystEngComm
_journal_page_first 5533
_journal_paper_doi 10.1039/C9CE00856J
_journal_volume 21
_journal_year 2019
_chemical_formula_moiety '2(C12 H12 N2 O2 S), C2 H3 N'
_chemical_formula_sum 'C26 H27 N5 O4 S2'
_chemical_formula_weight 537.64
_chemical_name_systematic 'Dapsone acetonitrile hemisolvate'
_space_group_crystal_system monoclinic
_space_group_IT_number 14
_space_group_name_Hall '-P 2yn'
_space_group_name_H-M_alt 'P 1 21/n 1'
_symmetry_space_group_name_Hall '-P 2yn'
_symmetry_space_group_name_H-M 'P 1 21/n 1'
_atom_sites_solution_hydrogens mixed
_atom_sites_solution_primary direct
_atom_sites_solution_secondary difmap
_audit_creation_method SHELXL-2014/6
_audit_update_record
;
2019-05-14 deposited with the CCDC.    2019-08-22 downloaded from the CCDC.
;
_cell_angle_alpha 90
_cell_angle_beta 97.818(2)
_cell_angle_gamma 90
_cell_formula_units_Z 4
_cell_length_a 8.5132(2)
_cell_length_b 16.1830(3)
_cell_length_c 18.9865(4)
_cell_measurement_reflns_used 11098
_cell_measurement_temperature 100(2)
_cell_measurement_theta_max 29.5810
_cell_measurement_theta_min 3.2610
_cell_volume 2591.44(10)
_computing_cell_refinement 'CrysAlisPro 1.171.39.9g (Rigaku OD, 2015)'
_computing_data_collection 'CrysAlisPro 1.171.39.9g (Rigaku OD, 2015)'
_computing_data_reduction 'CrysAlisPro 1.171.39.9g (Rigaku OD, 2015)'
_computing_structure_refinement 'SHELXL-2014/6 (Sheldrick, 2014)'
_computing_structure_solution 'SHELXT (Sheldrick, 2015)'
_diffrn_ambient_environment N~2~
_diffrn_ambient_temperature 100(2)
_diffrn_detector 'CCD area detector'
_diffrn_detector_area_resol_mean 28.5714
_diffrn_detector_type 'Rigaku HG Saturn724+ (2x2 bin mode)'
_diffrn_measured_fraction_theta_full 0.999
_diffrn_measured_fraction_theta_max 0.999
_diffrn_measurement_device 'four-circle \k goniometer'
_diffrn_measurement_device_type
;
Rigaku FRE+ equipped with HF Varimax confocal mirrors and an AFC12 goniometer and HG Saturn 724+ detector
;
_diffrn_measurement_method 'profile data from \w-scans'
_diffrn_measurement_specimen_support 'MiTeGen MicroLoop'
_diffrn_radiation_collimation 0.2
_diffrn_radiation_monochromator 'Confocal mirrors, HF Varimax'
_diffrn_radiation_probe x-ray
_diffrn_radiation_type 'Mo K\a'
_diffrn_radiation_wavelength 0.71073
_diffrn_radiation_xray_symbol K-L~3~
_diffrn_reflns_av_R_equivalents 0.0376
_diffrn_reflns_av_unetI/netI 0.0322
_diffrn_reflns_Laue_measured_fraction_full 0.999
_diffrn_reflns_Laue_measured_fraction_max 0.999
_diffrn_reflns_limit_h_max 9
_diffrn_reflns_limit_h_min -10
_diffrn_reflns_limit_k_max 20
_diffrn_reflns_limit_k_min -20
_diffrn_reflns_limit_l_max 23
_diffrn_reflns_limit_l_min -23
_diffrn_reflns_number 23182
_diffrn_reflns_point_group_measured_fraction_full 0.999
_diffrn_reflns_point_group_measured_fraction_max 0.999
_diffrn_reflns_theta_full 25.242
_diffrn_reflns_theta_max 26.366
_diffrn_reflns_theta_min 2.740
_diffrn_source 'Rotating Anode'
_diffrn_source_current 55.0
_diffrn_source_power 2.475
_diffrn_source_target Mo
_diffrn_source_type 'Rigaku FRE+'
_diffrn_source_voltage 45.0
_exptl_absorpt_coefficient_mu 0.248
_exptl_absorpt_correction_T_max 1.00000
_exptl_absorpt_correction_T_min 0.72772
_exptl_absorpt_correction_type multi-scan
_exptl_absorpt_process_details
;
(CrysAlis PRO; Rigaku OD, 2017)
;
_exptl_crystal_colour colourless
_exptl_crystal_density_diffrn 1.378
_exptl_crystal_description prism
_exptl_crystal_F_000 1128
_exptl_crystal_recrystallization_method 'Re-crystallisation from solvent: acetonitrile'
_exptl_crystal_size_max 0.200
_exptl_crystal_size_mid 0.100
_exptl_crystal_size_min 0.070
_refine_diff_density_max 0.334
_refine_diff_density_min -0.454
_refine_diff_density_rms 0.057
_refine_ls_extinction_method none
_refine_ls_goodness_of_fit_ref 1.071
_refine_ls_hydrogen_treatment refU
_refine_ls_matrix_type full
_refine_ls_number_parameters 386
_refine_ls_number_reflns 5290
_refine_ls_number_restraints 8
_refine_ls_restrained_S_all 1.070
_refine_ls_R_factor_all 0.0477
_refine_ls_R_factor_gt 0.0393
_refine_ls_shift/su_max 0.001
_refine_ls_shift/su_mean 0.000
_refine_ls_structure_factor_coef Fsqd
_refine_ls_weighting_details 'w=1/[\s^2^(Fo^2^)+(0.0480P)^2^+1.5077P] where P=(Fo^2^+2Fc^2^)/3'
_refine_ls_weighting_scheme calc
_refine_ls_wR_factor_gt 0.0975
_refine_ls_wR_factor_ref 0.1056
_reflns_Friedel_coverage 0.000
_reflns_number_gt 4510
_reflns_number_total 5290
_reflns_threshold_expression 'I > 2\s(I)'
_cod_data_source_file c9ce00856j2.cif
_cod_data_source_block shelx
_cod_depositor_comments 'Adding full bibliography for 7233417--7233418.cif.'
_cod_database_code 7233417
_shelx_space_group_comment
;
The symmetry employed for this shelxl refinement is uniquely defined
by the following loop, which should always be used as a source of
symmetry information in preference to the above space-group names.
They are only intended as comments.
;
_shelx_estimated_absorpt_t_min 0.952
_shelx_estimated_absorpt_t_max 0.983
_shelxl_version_number 2014/6

loop_
_space_group_symop_operation_xyz
'x, y, z'
'-x+1/2, y+1/2, -z+1/2'
'-x, -y, -z'
'x-1/2, -y-1/2, z-1/2'

loop_
_atom_site_label
_atom_site_type_symbol
_atom_site_fract_x
_atom_site_fract_y
_atom_site_fract_z
_atom_site_U_iso_or_equiv
_atom_site_adp_type
_atom_site_occupancy
_atom_site_site_symmetry_order
_atom_site_calc_flag
_atom_site_refinement_flags_posn
S1 S 0.31752(5) 0.63843(2) 0.38325(2) 0.01629(12) Uani 1 1 d .
O1 O 0.45398(14) 0.65754(7) 0.43443(7) 0.0211(3) Uani 1 1 d .
O2 O 0.27808(14) 0.69417(7) 0.32400(6) 0.0209(3) Uani 1 1 d .
N1 N 0.43746(19) 0.31865(10) 0.25012(9) 0.0236(3) Uani 1 1 d D
H1A H 0.5130(19) 0.2890(12) 0.2714(11) 0.036(6) Uiso 1 1 d D
H1B H 0.361(2) 0.2957(13) 0.2223(10) 0.037(6) Uiso 1 1 d D
N2 N -0.24747(19) 0.59943(10) 0.52924(9) 0.0240(3) Uani 1 1 d D
H2A H -0.3350(17) 0.6195(13) 0.5079(11) 0.034(6) Uiso 1 1 d D
H2B H -0.233(3) 0.5932(14) 0.5746(5) 0.033(6) Uiso 1 1 d D
C1 C 0.34982(19) 0.54098(10) 0.34723(9) 0.0163(3) Uani 1 1 d .
C2 C 0.2409(2) 0.51022(11) 0.29215(9) 0.0211(4) Uani 1 1 d .
H2 H 0.1481 0.5410 0.2757 0.030(6) Uiso 1 1 calc R
C3 C 0.2671(2) 0.43519(11) 0.26137(10) 0.0217(4) Uani 1 1 d .
H3 H 0.1914 0.4143 0.2242 0.025(5) Uiso 1 1 calc R
C4 C 0.4049(2) 0.38923(10) 0.28442(9) 0.0182(4) Uani 1 1 d .
C5 C 0.5107(2) 0.41995(11) 0.34145(9) 0.0185(4) Uani 1 1 d .
H5 H 0.6023 0.3888 0.3590 0.025(5) Uiso 1 1 calc R
C6 C 0.4838(2) 0.49481(10) 0.37236(9) 0.0173(3) Uani 1 1 d .
H6 H 0.5568 0.5149 0.4109 0.016(5) Uiso 1 1 calc R
C7 C 0.1508(2) 0.62957(10) 0.42725(9) 0.0162(3) Uani 1 1 d .
C8 C 0.1688(2) 0.60579(11) 0.49846(9) 0.0193(4) Uani 1 1 d .
H8 H 0.2716 0.5961 0.5235 0.021(5) Uiso 1 1 calc R
C9 C 0.0367(2) 0.59634(11) 0.53240(9) 0.0211(4) Uani 1 1 d .
H9 H 0.0491 0.5803 0.5810 0.023(5) Uiso 1 1 calc R
C10 C -0.1157(2) 0.61016(10) 0.49615(9) 0.0188(4) Uani 1 1 d .
C11 C -0.1317(2) 0.63384(10) 0.42443(10) 0.0194(4) Uani 1 1 d .
H11 H -0.2342 0.6432 0.3991 0.023(5) Uiso 1 1 calc R
C12 C 0.0005(2) 0.64358(10) 0.39042(9) 0.0180(4) Uani 1 1 d .
H12 H -0.0112 0.6598 0.3419 0.024(5) Uiso 1 1 calc R
S1' S 0.76842(5) 0.16896(3) 0.32157(2) 0.02079(13) Uani 1 1 d .
O1' O 0.76927(16) 0.18845(8) 0.24731(7) 0.0285(3) Uani 1 1 d .
O2' O 0.66864(15) 0.21880(8) 0.36089(7) 0.0277(3) Uani 1 1 d .
N1' N 0.5855(2) -0.18134(10) 0.34572(9) 0.0265(4) Uani 1 1 d D
H1A' H 0.596(3) -0.2149(11) 0.3115(9) 0.034(6) Uiso 1 1 d D
H1B' H 0.511(2) -0.1926(14) 0.3705(11) 0.035(6) Uiso 1 1 d D
N2' N 1.42630(19) 0.19791(10) 0.46227(9) 0.0276(4) Uani 1 1 d D
H2A' H 1.495(2) 0.2070(16) 0.4338(11) 0.047(7) Uiso 1 1 d D
H2B' H 1.442(3) 0.2198(14) 0.5040(7) 0.044(7) Uiso 1 1 d D
C1' C 0.7087(2) 0.06581(11) 0.32725(9) 0.0196(4) Uani 1 1 d .
C2' C 0.6429(2) 0.03898(11) 0.38671(10) 0.0209(4) Uani 1 1 d .
H2' H 0.6268 0.0770 0.4232 0.020(5) Uiso 1 1 calc R
C3' C 0.6012(2) -0.04301(11) 0.39235(10) 0.0218(4) Uani 1 1 d .
H3' H 0.5558 -0.0610 0.4327 0.020(5) Uiso 1 1 calc R
C4' C 0.6250(2) -0.10006(11) 0.33921(10) 0.0208(4) Uani 1 1 d .
C5' C 0.6927(2) -0.07183(11) 0.28010(10) 0.0238(4) Uani 1 1 d .
H5' H 0.7104 -0.1097 0.2438 0.023(5) Uiso 1 1 calc R
C6' C 0.7339(2) 0.01009(11) 0.27399(10) 0.0231(4) Uani 1 1 d .
H6' H 0.7793 0.0284 0.2337 0.027(5) Uiso 1 1 calc R
C7' C 0.9619(2) 0.17613(10) 0.36410(9) 0.0182(4) Uani 1 1 d .
C8' C 1.0872(2) 0.16908(11) 0.32404(10) 0.0208(4) Uani 1 1 d .
H8' H 1.0662 0.1596 0.2743 0.022(5) Uiso 1 1 calc R
C9' C 1.2410(2) 0.17592(11) 0.35671(10) 0.0222(4) Uani 1 1 d .
H9' H 1.3259 0.1714 0.3292 0.031(6) Uiso 1 1 calc R
C10' C 1.2737(2) 0.18948(10) 0.43031(10) 0.0201(4) Uani 1 1 d .
C11' C 1.1463(2) 0.19290(11) 0.47020(9) 0.0208(4) Uani 1 1 d .
H11' H 1.1668 0.1990 0.5204 0.027(5) Uiso 1 1 calc R
C12' C 0.9925(2) 0.18753(10) 0.43751(9) 0.0196(4) Uani 1 1 d .
H12' H 0.9072 0.1916 0.4648 0.026(5) Uiso 1 1 calc R
N1S N 0.7231(2) 0.14907(10) 0.57193(9) 0.0288(4) Uani 1 1 d .
C1S C 0.8176(2) 0.09967(11) 0.58198(9) 0.0225(4) Uani 1 1 d .
C2S C 0.9391(3) 0.03582(14) 0.59526(12) 0.0369(5) Uani 1 1 d .
H2S1 H 0.8968 -0.0167 0.5752 0.099(12) Uiso 1 1 calc R
H2S2 H 0.9702 0.0297 0.6466 0.096(12) Uiso 1 1 calc R
H2S3 H 1.0318 0.0516 0.5729 0.069(9) Uiso 1 1 calc R

loop_
_atom_site_aniso_label
_atom_site_aniso_U_11
_atom_site_aniso_U_22
_atom_site_aniso_U_33
_atom_site_aniso_U_23
_atom_site_aniso_U_13
_atom_site_aniso_U_12
S1 0.0167(2) 0.0147(2) 0.0177(2) -0.00017(16) 0.00313(16) 0.00087(15)
O1 0.0175(6) 0.0209(6) 0.0240(7) -0.0044(5) 0.0002(5) -0.0011(5)
O2 0.0249(7) 0.0180(6) 0.0206(6) 0.0040(5) 0.0064(5) 0.0022(5)
N1 0.0215(8) 0.0202(8) 0.0271(9) -0.0061(7) -0.0042(7) 0.0033(6)
N2 0.0215(8) 0.0261(8) 0.0256(9) 0.0058(7) 0.0077(7) 0.0022(7)
C1 0.0173(8) 0.0156(8) 0.0163(8) 0.0005(7) 0.0036(7) 0.0003(6)
C2 0.0187(9) 0.0220(9) 0.0220(9) -0.0003(7) 0.0008(7) 0.0028(7)
C3 0.0196(9) 0.0230(9) 0.0214(9) -0.0035(7) -0.0014(7) -0.0003(7)
C4 0.0196(8) 0.0156(8) 0.0201(9) 0.0008(7) 0.0050(7) -0.0014(7)
C5 0.0167(8) 0.0177(8) 0.0206(9) 0.0015(7) 0.0011(7) 0.0016(7)
C6 0.0171(8) 0.0192(8) 0.0155(8) 0.0010(7) 0.0017(7) -0.0007(7)
C7 0.0170(8) 0.0149(8) 0.0170(8) -0.0007(6) 0.0035(7) 0.0009(6)
C8 0.0195(9) 0.0193(9) 0.0182(8) 0.0007(7) -0.0009(7) 0.0031(7)
C9 0.0269(9) 0.0204(9) 0.0164(8) 0.0025(7) 0.0045(7) 0.0019(7)
C10 0.0219(9) 0.0123(8) 0.0230(9) -0.0006(7) 0.0056(7) 0.0002(7)
C11 0.0163(8) 0.0188(8) 0.0224(9) -0.0006(7) 0.0004(7) 0.0026(7)
C12 0.0202(9) 0.0176(8) 0.0159(8) 0.0014(7) 0.0018(7) 0.0014(7)
S1' 0.0184(2) 0.0170(2) 0.0263(3) 0.00488(17) 0.00043(18) -0.00060(16)
O1' 0.0281(7) 0.0290(7) 0.0260(7) 0.0103(6) -0.0049(6) -0.0058(6)
O2' 0.0213(7) 0.0181(6) 0.0440(8) 0.0018(6) 0.0055(6) 0.0023(5)
N1' 0.0302(9) 0.0175(8) 0.0328(9) -0.0044(7) 0.0082(7) -0.0049(7)
N2' 0.0219(8) 0.0287(9) 0.0308(10) -0.0056(8) -0.0015(7) 0.0011(7)
C1' 0.0166(8) 0.0183(8) 0.0234(9) 0.0021(7) 0.0008(7) -0.0014(7)
C2' 0.0200(9) 0.0188(9) 0.0241(9) -0.0007(7) 0.0035(7) 0.0005(7)
C3' 0.0205(9) 0.0215(9) 0.0242(9) 0.0018(7) 0.0058(7) -0.0004(7)
C4' 0.0164(8) 0.0198(9) 0.0257(9) 0.0003(7) 0.0012(7) 0.0011(7)
C5' 0.0247(9) 0.0234(9) 0.0239(9) -0.0032(8) 0.0055(8) 0.0013(7)
C6' 0.0214(9) 0.0251(9) 0.0233(9) 0.0015(8) 0.0045(7) -0.0001(7)
C7' 0.0184(9) 0.0151(8) 0.0208(9) 0.0027(7) 0.0017(7) -0.0003(6)
C8' 0.0230(9) 0.0217(9) 0.0181(9) 0.0008(7) 0.0045(7) -0.0009(7)
C9' 0.0196(9) 0.0257(9) 0.0224(9) 0.0006(7) 0.0062(7) -0.0022(7)
C10' 0.0225(9) 0.0141(8) 0.0229(9) -0.0005(7) -0.0003(7) 0.0012(7)
C11' 0.0280(10) 0.0184(8) 0.0156(8) -0.0015(7) 0.0017(7) 0.0024(7)
C12' 0.0213(9) 0.0174(8) 0.0212(9) 0.0009(7) 0.0063(7) 0.0017(7)
N1S 0.0279(9) 0.0292(9) 0.0289(9) -0.0002(7) 0.0031(7) 0.0037(7)
C1S 0.0230(9) 0.0245(10) 0.0200(9) -0.0005(7) 0.0030(7) -0.0029(8)
C2S 0.0338(12) 0.0342(12) 0.0427(13) 0.0042(10) 0.0049(10) 0.0128(9)

loop_
_atom_type_symbol
_atom_type_description
_atom_type_scat_dispersion_real
_atom_type_scat_dispersion_imag
_atom_type_scat_source
C C 0.0033 0.0016 'International Tables Vol C Tables 4.2.6.8 and 6.1.1.4'
H H 0.0000 0.0000 'International Tables Vol C Tables 4.2.6.8 and 6.1.1.4'
N N 0.0061 0.0033 'International Tables Vol C Tables 4.2.6.8 and 6.1.1.4'
O O 0.0106 0.0060 'International Tables Vol C Tables 4.2.6.8 and 6.1.1.4'
S S 0.1246 0.1234 'International Tables Vol C Tables 4.2.6.8 and 6.1.1.4'

loop_
_geom_angle_atom_site_label_1
_geom_angle_atom_site_label_2
_geom_angle_atom_site_label_3
_geom_angle
O1 S1 O2 118.09(7)
O1 S1 C7 109.10(8)
O2 S1 C7 107.78(8)
O1 S1 C1 107.48(8)
O2 S1 C1 106.83(7)
C7 S1 C1 107.03(8)
C4 N1 H1A 115.6(16)
C4 N1 H1B 117.9(15)
H1A N1 H1B 120(2)
C10 N2 H2A 116.5(15)
C10 N2 H2B 117.6(15)
H2A N2 H2B 121(2)
C2 C1 C6 119.77(16)
C2 C1 S1 119.36(13)
C6 C1 S1 120.86(13)
C3 C2 C1 120.25(16)
C3 C2 H2 119.9
C1 C2 H2 119.9
C2 C3 C4 120.63(16)
C2 C3 H3 119.7
C4 C3 H3 119.7
N1 C4 C5 121.03(16)
N1 C4 C3 120.64(16)
C5 C4 C3 118.27(16)
C6 C5 C4 120.91(16)
C6 C5 H5 119.5
C4 C5 H5 119.5
C5 C6 C1 120.09(16)
C5 C6 H6 120.0
C1 C6 H6 120.0
C12 C7 C8 120.32(15)
C12 C7 S1 119.83(13)
C8 C7 S1 119.81(13)
C9 C8 C7 119.67(16)
C9 C8 H8 120.2
C7 C8 H8 120.2
C8 C9 C10 120.83(16)
C8 C9 H9 119.6
C10 C9 H9 119.6
N2 C10 C9 121.05(16)
N2 C10 C11 120.18(16)
C9 C10 C11 118.75(15)
C12 C11 C10 120.51(16)
C12 C11 H11 119.7
C10 C11 H11 119.7
C11 C12 C7 119.92(16)
C11 C12 H12 120.0
C7 C12 H12 120.0
O1' S1' O2' 117.50(8)
O1' S1' C7' 107.97(8)
O2' S1' C7' 107.97(8)
O1' S1' C1' 107.93(8)
O2' S1' C1' 107.63(8)
C7' S1' C1' 107.44(8)
C4' N1' H1A' 119.0(15)
C4' N1' H1B' 117.6(16)
H1A' N1' H1B' 116(2)
C10' N2' H2A' 115.2(18)
C10' N2' H2B' 118.2(16)
H2A' N2' H2B' 118(2)
C6' C1' C2' 120.28(16)
C6' C1' S1' 119.80(13)
C2' C1' S1' 119.85(13)
C3' C2' C1' 119.81(16)
C3' C2' H2' 120.1
C1' C2' H2' 120.1
C2' C3' C4' 120.84(16)
C2' C3' H3' 119.6
C4' C3' H3' 119.6
N1' C4' C3' 120.44(16)
N1' C4' C5' 121.16(16)
C3' C4' C5' 118.39(16)
C6' C5' C4' 121.05(17)
C6' C5' H5' 119.5
C4' C5' H5' 119.5
C5' C6' C1' 119.64(16)
C5' C6' H6' 120.2
C1' C6' H6' 120.2
C12' C7' C8' 120.17(16)
C12' C7' S1' 120.63(13)
C8' C7' S1' 119.19(14)
C9' C8' C7' 119.91(17)
C9' C8' H8' 120.0
C7' C8' H8' 120.0
C8' C9' C10' 120.63(16)
C8' C9' H9' 119.7
C10' C9' H9' 119.7
N2' C10' C9' 120.44(16)
N2' C10' C11' 120.96(17)
C9' C10' C11' 118.59(16)
C12' C11' C10' 120.81(16)
C12' C11' H11' 119.6
C10' C11' H11' 119.6
C11' C12' C7' 119.79(16)
C11' C12' H12' 120.1
C7' C12' H12' 120.1
N1S C1S C2S 179.7(2)
C1S C2S H2S1 109.5
C1S C2S H2S2 109.5
H2S1 C2S H2S2 109.5
C1S C2S H2S3 109.5
H2S1 C2S H2S3 109.5
H2S2 C2S H2S3 109.5

loop_
_geom_bond_atom_site_label_1
_geom_bond_atom_site_label_2
_geom_bond_distance
S1 O1 1.4430(13)
S1 O2 1.4454(12)
S1 C7 1.7480(16)
S1 C1 1.7553(16)
N1 C4 1.362(2)
N1 H1A 0.858(10)
N1 H1B 0.862(10)
N2 C10 1.369(2)
N2 H2A 0.862(10)
N2 H2B 0.858(9)
C1 C2 1.392(2)
C1 C6 1.393(2)
C2 C3 1.379(2)
C2 H2 0.9500
C3 C4 1.408(2)
C3 H3 0.9500
C4 C5 1.402(2)
C5 C6 1.379(2)
C5 H5 0.9500
C6 H6 0.9500
C7 C12 1.391(2)
C7 C8 1.394(2)
C8 C9 1.379(2)
C8 H8 0.9500
C9 C10 1.401(3)
C9 H9 0.9500
C10 C11 1.403(2)
C11 C12 1.381(2)
C11 H11 0.9500
C12 H12 0.9500
S1' O1' 1.4457(14)
S1' O2' 1.4499(13)
S1' C7' 1.7372(18)
S1' C1' 1.7525(17)
N1' C4' 1.367(2)
N1' H1A' 0.861(10)
N1' H1B' 0.858(10)
N2' C10' 1.364(2)
N2' H2A' 0.863(10)
N2' H2B' 0.861(10)
C1' C6' 1.393(2)
C1' C2' 1.396(2)
C2' C3' 1.381(2)
C2' H2' 0.9500
C3' C4' 1.403(2)
C3' H3' 0.9500
C4' C5' 1.406(2)
C5' C6' 1.380(3)
C5' H5' 0.9500
C6' H6' 0.9500
C7' C12' 1.395(2)
C7' C8' 1.396(2)
C8' C9' 1.375(3)
C8' H8' 0.9500
C9' C10' 1.404(2)
C9' H9' 0.9500
C10' C11' 1.406(2)
C11' C12' 1.373(3)
C11' H11' 0.9500
C12' H12' 0.9500
N1S C1S 1.132(2)
C1S C2S 1.459(3)
C2S H2S1 0.9800
C2S H2S2 0.9800
C2S H2S3 0.9800

loop_
_geom_hbond_atom_site_label_D
_geom_hbond_atom_site_label_H
_geom_hbond_atom_site_label_A
_geom_hbond_distance_DH
_geom_hbond_distance_HA
_geom_hbond_distance_DA
_geom_hbond_angle_DHA
_geom_hbond_site_symmetry_A
N1 H1A O2' 0.858(10) 2.307(12) 3.127(2) 160(2) .
N2 H2A O1 0.862(10) 2.207(11) 3.056(2) 168(2) 1_455
N1' H1A' O1' 0.861(10) 2.314(13) 3.112(2) 154(2) 2_645
N1' H1B' N1S 0.858(10) 2.502(14) 3.276(2) 151(2) 3_656
N1 H1B O2 0.862(10) 2.144(13) 2.950(2) 155(2) 2_545
N2' H2A' O2' 0.863(10) 2.165(10) 3.026(2) 175(2) 1_655
N2' H2B' O1 0.861(10) 2.410(17) 3.133(2) 142(2) 3_766
